data_4084963
loop_
_publ_author_name
'Nagaoka, Masahiro'
'Shima, Takanori'
'Takao, Toshiro'
'Suzuki, Hiroharu'

_publ_section_title
;
 Trinuclear \m3-Silyl Complexes of Ruthenium and Group 9 Metals Having
 3c-2e Interactions and Transformation of a \m3-Silyl Complex of Ru2Ir
 into \m-Silyl and \m3-Silylene Complexes
;
_journal_issue 24
_journal_name_full Organometallics
_journal_page_first 7232
_journal_paper_doi 10.1021/om5010308
_journal_volume 33
_journal_year 2014
_chemical_formula_sum 'C36 H55 Ir Ru2 Si'
_chemical_formula_weight 910.23
_chemical_name_systematic
;
 ?
;
_space_group_IT_number 2
_symmetry_cell_setting triclinic
_symmetry_space_group_name_Hall '-P 1'
_symmetry_space_group_name_H-M 'P -1'
_atom_sites_solution_hydrogens refall
_atom_sites_solution_primary direct
_atom_sites_solution_secondary difmap
_audit_creation_method SHELXL-97
_cell_angle_alpha 104.8870(14)
_cell_angle_beta 96.2430(17)
_cell_angle_gamma 106.8660(17)
_cell_formula_units_Z 2
_cell_length_a 10.3501(5)
_cell_length_b 10.8439(4)
_cell_length_c 17.4951(7)
_cell_measurement_reflns_used 17415
_cell_measurement_temperature 123(2)
_cell_measurement_theta_max 27.48
_cell_measurement_theta_min 3.23
_cell_volume 1780.02(13)
_computing_cell_refinement PROCESS-AUTO
_computing_data_collection 'PROCESS-AUTO (Rigaku, 1998)'
_computing_data_reduction 'SHELXS-97 (Sheldrick, 1990)'
_computing_molecular_graphics 'ORTEX (P.McArdle, 1995)'
_computing_publication_material SHELXL-97
_computing_structure_refinement 'SHELXL-97 (Sheldrick, 1997)'
_computing_structure_solution SHELXS-97
_diffrn_ambient_temperature 123(2)
_diffrn_detector_area_resol_mean 10
_diffrn_measured_fraction_theta_full 0.988
_diffrn_measured_fraction_theta_max 0.988
_diffrn_measurement_device_type 'Rigaku R-AXIS RAPID Imaging Plate'
_diffrn_measurement_method \w
_diffrn_radiation_monochromator graphite
_diffrn_radiation_source 'Rigaku Rotating Anode Ultrax18'
_diffrn_radiation_type MoK\a
_diffrn_radiation_wavelength 0.71069
_diffrn_reflns_av_R_equivalents 0.0490
_diffrn_reflns_av_sigmaI/netI 0.0650
_diffrn_reflns_limit_h_max 13
_diffrn_reflns_limit_h_min -13
_diffrn_reflns_limit_k_max 13
_diffrn_reflns_limit_k_min -14
_diffrn_reflns_limit_l_max 22
_diffrn_reflns_limit_l_min -22
_diffrn_reflns_number 17395
_diffrn_reflns_theta_full 27.48
_diffrn_reflns_theta_max 27.48
_diffrn_reflns_theta_min 3.23
_exptl_absorpt_coefficient_mu 4.622
_exptl_absorpt_correction_T_max 1.0000
_exptl_absorpt_correction_T_min 0.6277
_exptl_absorpt_correction_type empirical
_exptl_absorpt_process_details
;
Higashi, T. (1995). Program for Absorption Correction.
Rigaku Corporation, Tokyo, Japan.
;
_exptl_crystal_colour red
_exptl_crystal_density_diffrn 1.698
_exptl_crystal_density_meas ?
_exptl_crystal_density_method 'not measured'
_exptl_crystal_description platelet
_exptl_crystal_F_000 900
_exptl_crystal_size_max 0.218
_exptl_crystal_size_mid 0.204
_exptl_crystal_size_min 0.049
_refine_diff_density_max 2.311
_refine_diff_density_min -1.889
_refine_diff_density_rms 0.175
_refine_ls_extinction_method none
_refine_ls_goodness_of_fit_ref 1.043
_refine_ls_hydrogen_treatment constr
_refine_ls_matrix_type full
_refine_ls_number_parameters 418
_refine_ls_number_reflns 8071
_refine_ls_number_restraints 0
_refine_ls_restrained_S_all 1.043
_refine_ls_R_factor_all 0.0396
_refine_ls_R_factor_gt 0.0356
_refine_ls_shift/su_max 0.001
_refine_ls_shift/su_mean 0.000
_refine_ls_structure_factor_coef Fsqd
_refine_ls_weighting_details 'calc w=1/[\s^2^(Fo^2^)+(0.0430P)^2^+1.0215P] where P=(Fo^2^+2Fc^2^)/3'
_refine_ls_weighting_scheme calc
_refine_ls_wR_factor_gt 0.0872
_refine_ls_wR_factor_ref 0.0905
_reflns_number_gt 7367
_reflns_number_total 8071
_reflns_threshold_expression >2sigma(I)
_cod_data_source_file om5010308_si_002.cif
_cod_data_source_block 6a
_cod_depositor_comments
;
The following automatic conversions were performed:

'_symmetry_cell_setting' value 'Triclinic' changed to 'triclinic'
according to
/home/saulius/struct/COD-crude-data--automatic-downloads/rss-feeds/ACS/lib/dictionaries/cif_core.dic
dictionary named 'cif_core.dic' version 2.4.2 from
2011-04-26.

'_exptl_absorpt_correction_type' value 'Empirical'
changed to 'empirical' according to
/home/saulius/struct/COD-crude-data--automatic-downloads/rss-feeds/ACS/lib/dictionaries/cif_core.dic
dictionary named 'cif_core.dic' version 2.4.2 from 2011-04-26.

Automatic conversion script
Id: cif_fix_values 2935 2014-11-11 08:27:57Z andrius 

The following automatic conversions were performed:

'_exptl_crystal_density_meas' value 'not measured' was changed to '?'
- the value is perceived as not measured.

Automatic conversion script
Id: cif_fix_values 3008 2015-01-20 13:52:24Z robertas 

 Adding full bibliography for 4084962--4084965.cif.
;
_cod_original_sg_symbol_H-M P-1
_cod_database_code 4084963

loop_
_symmetry_equiv_pos_as_xyz
'x, y, z'
'-x, -y, -z'

loop_
_atom_site_label
_atom_site_type_symbol
_atom_site_fract_x
_atom_site_fract_y
_atom_site_fract_z
_atom_site_U_iso_or_equiv
_atom_site_adp_type
_atom_site_occupancy
_atom_site_symmetry_multiplicity
_atom_site_calc_flag
_atom_site_refinement_flags
Ir1 Ir 0.777422(15) 0.333426(14) 0.154467(8) 0.01617(6) Uani 1 1 d .
Ru2 Ru 1.00153(3) 0.40315(3) 0.296181(18) 0.01429(8) Uani 1 1 d .
Ru1 Ru 0.85432(3) 0.60414(3) 0.276673(18) 0.01494(8) Uani 1 1 d .
Si1 Si 0.76224(11) 0.37728(10) 0.28636(6) 0.0152(2) Uani 1 1 d .
C1 C 0.6250(4) 0.2798(4) 0.3311(2) 0.0199(8) Uani 1 1 d .
C2 C 0.5182(5) 0.3231(5) 0.3557(3) 0.0283(10) Uani 1 1 d .
H2 H 0.5108 0.4047 0.3483 0.035(15) Uiso 1 1 calc R
C3 C 0.4222(5) 0.2500(5) 0.3909(3) 0.0343(11) Uani 1 1 d .
H3 H 0.3501 0.2819 0.4072 0.042(16) Uiso 1 1 calc R
C4 C 0.4309(5) 0.1310(5) 0.4023(3) 0.0364(12) Uani 1 1 d .
H4 H 0.3661 0.0817 0.4273 0.045(17) Uiso 1 1 calc R
C5 C 0.5352(6) 0.0843(5) 0.3768(4) 0.0404(13) Uani 1 1 d .
H5 H 0.5407 0.0012 0.3827 0.054(18) Uiso 1 1 calc R
C6 C 0.6307(5) 0.1592(5) 0.3430(3) 0.0309(10) Uani 1 1 d .
H6 H 0.7030 0.1275 0.3271 0.06(2) Uiso 1 1 calc R
C7 C 0.9651(4) 0.8107(4) 0.3478(2) 0.0198(9) Uani 1 1 d .
C8 C 0.8200(5) 0.7880(4) 0.3393(3) 0.0220(9) Uani 1 1 d .
C9 C 0.7607(4) 0.7528(4) 0.2549(3) 0.0207(9) Uani 1 1 d .
C10 C 0.8699(4) 0.7541(4) 0.2110(2) 0.0189(8) Uani 1 1 d .
C11 C 0.9967(4) 0.7904(4) 0.2678(2) 0.0185(8) Uani 1 1 d .
C12 C 1.0677(5) 0.8595(4) 0.4257(3) 0.0278(10) Uani 1 1 d .
H12A H 1.0243 0.8228 0.4658 0.07(2) Uiso 1 1 calc R
H12B H 1.0991 0.9585 0.4454 0.046(16) Uiso 1 1 calc R
H12C H 1.1467 0.8290 0.4168 0.047(17) Uiso 1 1 calc R
C13 C 0.7442(5) 0.8075(5) 0.4067(3) 0.0292(10) Uani 1 1 d .
H13A H 0.6517 0.7399 0.3904 0.039(15) Uiso 1 1 calc R
H13B H 0.7368 0.8983 0.4199 0.019(11) Uiso 1 1 calc R
H13C H 0.7941 0.7969 0.4542 0.047(17) Uiso 1 1 calc R
C14 C 0.6148(5) 0.7370(5) 0.2219(3) 0.0316(11) Uani 1 1 d .
H14A H 0.5531 0.6913 0.2522 0.037(15) Uiso 1 1 calc R
H14B H 0.5896 0.6829 0.1649 0.06(2) Uiso 1 1 calc R
H14C H 0.6064 0.8263 0.2269 0.055(18) Uiso 1 1 calc R
C15 C 0.8570(5) 0.7291(5) 0.1222(3) 0.0290(10) Uani 1 1 d .
H15A H 0.9197 0.6811 0.1027 0.032(14) Uiso 1 1 calc R
H15B H 0.8808 0.8157 0.1104 0.06(2) Uiso 1 1 calc R
H15C H 0.7621 0.6741 0.0950 0.023(12) Uiso 1 1 calc R
C16 C 1.1365(5) 0.8147(5) 0.2473(3) 0.0275(10) Uani 1 1 d .
H16A H 1.1303 0.7502 0.1951 0.041(16) Uiso 1 1 calc R
H16B H 1.1986 0.8028 0.2891 0.06(2) Uiso 1 1 calc R
H16C H 1.1722 0.9071 0.2443 0.027(13) Uiso 1 1 calc R
C17 C 1.2233(4) 0.4932(4) 0.3511(3) 0.0224(9) Uani 1 1 d .
C18 C 1.1526(4) 0.4048(4) 0.3930(2) 0.0208(9) Uani 1 1 d .
C19 C 1.0956(4) 0.2698(4) 0.3356(3) 0.0223(9) Uani 1 1 d .
C20 C 1.1290(4) 0.2773(4) 0.2603(3) 0.0230(9) Uani 1 1 d .
C21 C 1.2070(4) 0.4160(5) 0.2697(3) 0.0261(10) Uani 1 1 d .
C22 C 1.3090(5) 0.6377(5) 0.3907(4) 0.0382(13) Uani 1 1 d .
H22A H 1.2629 0.6802 0.4306 0.052(19) Uiso 1 1 calc R
H22B H 1.3211 0.6852 0.3500 0.029(14) Uiso 1 1 calc R
H22C H 1.3992 0.6427 0.4178 0.041(15) Uiso 1 1 calc R
C23 C 1.1556(5) 0.4431(5) 0.4814(3) 0.0324(11) Uani 1 1 d .
H23A H 1.0725 0.3845 0.4922 0.049 Uiso 1 1 calc R
H23B H 1.1593 0.5375 0.5008 0.037(15) Uiso 1 1 calc R
H23C H 1.2372 0.4326 0.5094 0.045(17) Uiso 1 1 calc R
C24 C 1.0245(5) 0.1428(5) 0.3551(3) 0.0359(12) Uani 1 1 d .
H24A H 0.9744 0.1642 0.3984 0.025(13) Uiso 1 1 calc R
H24B H 1.0932 0.1046 0.3728 0.07(2) Uiso 1 1 calc R
H24C H 0.9596 0.0769 0.3070 0.037(15) Uiso 1 1 calc R
C25 C 1.1032(5) 0.1593(5) 0.1873(3) 0.0352(12) Uani 1 1 d .
H25A H 1.1048 0.1899 0.1392 0.025(13) Uiso 1 1 calc R
H25B H 1.0129 0.0926 0.1821 0.023(12) Uiso 1 1 calc R
H25C H 1.1749 0.1179 0.1925 0.049(17) Uiso 1 1 calc R
C26 C 1.2717(6) 0.4674(6) 0.2059(3) 0.0416(13) Uani 1 1 d .
H26A H 1.2147 0.4134 0.1526 0.053(18) Uiso 1 1 calc R
H26B H 1.3640 0.4599 0.2084 0.048(17) Uiso 1 1 calc R
H26C H 1.2783 0.5623 0.2154 0.022(12) Uiso 1 1 calc R
C27 C 0.5752(5) 0.1765(5) 0.0942(3) 0.0304(11) Uani 1 1 d .
C28 C 0.6811(5) 0.1181(4) 0.0814(3) 0.0256(10) Uani 1 1 d .
C29 C 0.7641(5) 0.1851(5) 0.0333(3) 0.0264(10) Uani 1 1 d .
C30 C 0.7123(6) 0.2844(5) 0.0185(3) 0.0330(11) Uani 1 1 d .
C31 C 0.6009(5) 0.2851(5) 0.0576(3) 0.0319(12) Uani 1 1 d .
C32 C 0.4544(6) 0.1305(7) 0.1314(3) 0.0546(18) Uani 1 1 d .
H32A H 0.4776 0.0857 0.1703 0.020(12) Uiso 1 1 calc R
H32B H 0.3762 0.0668 0.0892 0.030 Uiso 1 1 calc R
H32C H 0.4297 0.2087 0.1591 0.030 Uiso 1 1 calc R
C33 C 0.6904(8) -0.0041(5) 0.1037(4) 0.0529(18) Uani 1 1 d .
H33A H 0.6512 -0.0080 0.1519 0.046(18) Uiso 1 1 calc R
H33B H 0.7871 0.0015 0.1148 0.09(3) Uiso 1 1 calc R
H33C H 0.6388 -0.0858 0.0589 0.131 Uiso 1 1 calc R
C34 C 0.8799(6) 0.1488(7) -0.0010(4) 0.0527(18) Uani 1 1 d .
H34A H 0.9103 0.0915 0.0269 0.079 Uiso 1 1 calc R
H34B H 0.9569 0.2315 0.0064 0.07(2) Uiso 1 1 calc R
H34C H 0.8478 0.0998 -0.0587 0.06(2) Uiso 1 1 calc R
C35 C 0.7611(9) 0.3701(7) -0.0348(3) 0.061(2) Uani 1 1 d .
H35A H 0.7391 0.4539 -0.0180 0.08(3) Uiso 1 1 calc R
H35B H 0.7151 0.3203 -0.0910 0.122 Uiso 1 1 calc R
H35C H 0.8610 0.3921 -0.0301 0.09(3) Uiso 1 1 calc R
C36 C 0.5085(7) 0.3695(6) 0.0510(4) 0.058(2) Uani 1 1 d .
H36A H 0.4501 0.3650 0.0914 0.086 Uiso 1 1 calc R
H36B H 0.4503 0.3344 -0.0031 0.035(14) Uiso 1 1 calc R
H36C H 0.5653 0.4637 0.0604 0.053 Uiso 1 1 calc R

loop_
_atom_site_aniso_label
_atom_site_aniso_U_11
_atom_site_aniso_U_22
_atom_site_aniso_U_33
_atom_site_aniso_U_23
_atom_site_aniso_U_13
_atom_site_aniso_U_12
Ir1 0.01903(10) 0.01607(9) 0.01093(10) 0.00104(7) -0.00022(6) 0.00598(6)
Ru2 0.01401(15) 0.01371(15) 0.01351(16) 0.00296(12) 0.00077(12) 0.00388(12)
Ru1 0.01792(16) 0.01240(15) 0.01294(16) 0.00255(12) 0.00107(12) 0.00456(12)
Si1 0.0166(5) 0.0144(5) 0.0128(5) 0.0029(4) 0.0022(4) 0.0040(4)
C1 0.019(2) 0.0185(18) 0.018(2) 0.0048(16) 0.0009(16) 0.0021(15)
C2 0.023(2) 0.029(2) 0.034(3) 0.011(2) 0.0037(19) 0.0100(18)
C3 0.021(2) 0.041(3) 0.043(3) 0.013(2) 0.013(2) 0.011(2)
C4 0.029(3) 0.041(3) 0.040(3) 0.021(2) 0.014(2) 0.003(2)
C5 0.037(3) 0.029(2) 0.062(4) 0.023(3) 0.017(3) 0.009(2)
C6 0.027(2) 0.027(2) 0.044(3) 0.016(2) 0.012(2) 0.0108(19)
C7 0.026(2) 0.0090(16) 0.019(2) 0.0017(15) 0.0017(17) 0.0016(15)
C8 0.029(2) 0.0117(17) 0.024(2) 0.0038(16) 0.0078(18) 0.0060(16)
C9 0.025(2) 0.0138(17) 0.025(2) 0.0085(17) 0.0043(17) 0.0066(15)
C10 0.024(2) 0.0115(17) 0.021(2) 0.0066(16) 0.0023(16) 0.0050(15)
C11 0.022(2) 0.0151(17) 0.018(2) 0.0058(16) 0.0020(16) 0.0043(15)
C12 0.033(3) 0.021(2) 0.022(2) 0.0011(18) -0.0002(19) 0.0042(18)
C13 0.034(3) 0.028(2) 0.028(2) 0.008(2) 0.013(2) 0.014(2)
C14 0.026(2) 0.027(2) 0.040(3) 0.010(2) -0.001(2) 0.0093(19)
C15 0.042(3) 0.028(2) 0.021(2) 0.0102(19) 0.005(2) 0.016(2)
C16 0.023(2) 0.028(2) 0.032(3) 0.012(2) 0.0069(19) 0.0054(18)
C17 0.0141(19) 0.022(2) 0.028(2) 0.0066(18) -0.0023(16) 0.0046(16)
C18 0.018(2) 0.023(2) 0.017(2) 0.0026(17) -0.0044(16) 0.0071(16)
C19 0.021(2) 0.021(2) 0.026(2) 0.0085(18) 0.0004(17) 0.0091(16)
C20 0.019(2) 0.026(2) 0.024(2) 0.0021(18) 0.0023(17) 0.0119(17)
C21 0.015(2) 0.034(2) 0.032(3) 0.012(2) 0.0060(18) 0.0111(18)
C22 0.020(2) 0.021(2) 0.058(4) 0.005(2) -0.011(2) -0.0008(18)
C23 0.035(3) 0.039(3) 0.024(2) 0.007(2) 0.000(2) 0.017(2)
C24 0.036(3) 0.027(2) 0.045(3) 0.017(2) -0.002(2) 0.009(2)
C25 0.036(3) 0.039(3) 0.027(3) -0.003(2) 0.003(2) 0.018(2)
C26 0.035(3) 0.052(3) 0.042(3) 0.017(3) 0.019(2) 0.015(2)
C27 0.018(2) 0.041(3) 0.015(2) -0.004(2) -0.0028(17) -0.0024(19)
C28 0.032(2) 0.0158(19) 0.014(2) -0.0063(16) -0.0109(17) 0.0009(17)
C29 0.032(2) 0.028(2) 0.013(2) -0.0037(18) 0.0043(17) 0.0094(19)
C30 0.051(3) 0.024(2) 0.014(2) -0.0036(18) -0.006(2) 0.009(2)
C31 0.034(3) 0.035(2) 0.016(2) -0.0083(19) -0.0158(19) 0.016(2)
C32 0.033(3) 0.070(4) 0.028(3) -0.001(3) 0.001(2) -0.015(3)
C33 0.078(5) 0.021(2) 0.043(4) 0.011(2) -0.021(3) 0.003(3)
C34 0.037(3) 0.064(4) 0.036(3) -0.020(3) 0.011(2) 0.015(3)
C35 0.091(6) 0.049(4) 0.022(3) 0.011(3) -0.001(3) -0.001(3)
C36 0.058(4) 0.056(4) 0.043(3) -0.014(3) -0.026(3) 0.035(3)

loop_
_atom_type_symbol
_atom_type_description
_atom_type_scat_dispersion_real
_atom_type_scat_dispersion_imag
_atom_type_scat_source
C C 0.0033 0.0016 'International Tables Vol C Tables 4.2.6.8 and 6.1.1.4'
H H 0.0000 0.0000 'International Tables Vol C Tables 4.2.6.8 and 6.1.1.4'
Si Si 0.0817 0.0704 'International Tables Vol C Tables 4.2.6.8 and 6.1.1.4'
Ru Ru -1.2594 0.8363 'International Tables Vol C Tables 4.2.6.8 and 6.1.1.4'
Ir Ir -1.4442 7.9887 'International Tables Vol C Tables 4.2.6.8 and 6.1.1.4'

loop_
_geom_angle_atom_site_label_1
_geom_angle_atom_site_label_2
_geom_angle_atom_site_label_3
_geom_angle
C31 Ir1 C28 63.15(17)
C31 Ir1 C27 38.5(2)
C28 Ir1 C27 37.54(18)
C31 Ir1 Si1 122.93(14)
C28 Ir1 Si1 114.73(13)
C27 Ir1 Si1 102.13(13)
C31 Ir1 C29 61.37(17)
C28 Ir1 C29 37.51(17)
C27 Ir1 C29 62.13(17)
Si1 Ir1 C29 150.52(13)
C31 Ir1 C30 36.5(2)
C28 Ir1 C30 61.79(17)
C27 Ir1 C30 62.10(19)
Si1 Ir1 C30 159.44(15)
C29 Ir1 C30 35.87(17)
C31 Ir1 Ru2 175.06(14)
C28 Ir1 Ru2 118.27(12)
C27 Ir1 Ru2 139.62(14)
Si1 Ir1 Ru2 52.15(3)
C29 Ir1 Ru2 122.89(12)
C30 Ir1 Ru2 148.37(15)
C31 Ir1 Ru1 115.43(12)
C28 Ir1 Ru1 165.79(13)
C27 Ir1 Ru1 132.13(13)
Si1 Ir1 Ru1 52.98(3)
C29 Ir1 Ru1 155.97(13)
C30 Ir1 Ru1 126.51(12)
Ru2 Ir1 Ru1 61.902(9)
C19 Ru2 C18 39.19(15)
C19 Ru2 C20 37.86(17)
C18 Ru2 C20 64.43(16)
C19 Ru2 C21 63.88(18)
C18 Ru2 C21 63.91(17)
C20 Ru2 C21 38.42(17)
C19 Ru2 C17 64.24(16)
C18 Ru2 C17 38.31(17)
C20 Ru2 C17 63.71(16)
C21 Ru2 C17 37.51(17)
C19 Ru2 Si1 123.95(12)
C18 Ru2 Si1 131.22(12)
C20 Ru2 Si1 138.20(12)
C21 Ru2 Si1 164.45(13)
C17 Ru2 Si1 155.81(12)
C19 Ru2 Ir1 128.11(11)
C18 Ru2 Ir1 167.04(11)
C20 Ru2 Ir1 106.92(11)
C21 Ru2 Ir1 116.05(12)
C17 Ru2 Ir1 148.54(12)
Si1 Ru2 Ir1 48.42(3)
C19 Ru2 Ru1 167.75(12)
C18 Ru2 Ru1 132.74(11)
C20 Ru2 Ru1 154.22(13)
C21 Ru2 Ru1 124.24(13)
C17 Ru2 Ru1 115.58(11)
Si1 Ru2 Ru1 50.97(3)
Ir1 Ru2 Ru1 59.061(8)
C7 Ru1 C8 38.79(16)
C7 Ru1 C11 39.00(16)
C8 Ru1 C11 64.64(16)
C7 Ru1 C9 65.00(16)
C8 Ru1 C9 38.64(16)
C11 Ru1 C9 64.35(16)
C7 Ru1 C10 64.87(15)
C8 Ru1 C10 64.24(16)
C11 Ru1 C10 38.43(15)
C9 Ru1 C10 38.05(16)
C7 Ru1 Si1 142.69(12)
C8 Ru1 Si1 129.82(12)
C11 Ru1 Si1 161.62(12)
C9 Ru1 Si1 133.79(12)
C10 Ru1 Si1 151.87(11)
C7 Ru1 Ir1 162.14(12)
C8 Ru1 Ir1 154.68(12)
C11 Ru1 Ir1 125.03(11)
C9 Ru1 Ir1 119.89(11)
C10 Ru1 Ir1 107.48(10)
Si1 Ru1 Ir1 48.26(3)
C7 Ru1 Ru2 114.35(12)
C8 Ru1 Ru2 143.85(12)
C11 Ru1 Ru2 111.65(11)
C9 Ru1 Ru2 174.80(12)
C10 Ru1 Ru2 136.76(11)
Si1 Ru1 Ru2 50.04(3)
Ir1 Ru1 Ru2 59.037(9)
C1 Si1 Ir1 127.15(13)
C1 Si1 Ru2 131.76(14)
Ir1 Si1 Ru2 79.43(4)
C1 Si1 Ru1 138.70(14)
Ir1 Si1 Ru1 78.77(4)
Ru2 Si1 Ru1 78.99(3)
C2 C1 C6 116.9(4)
C2 C1 Si1 123.7(3)
C6 C1 Si1 119.4(3)
C3 C2 C1 121.6(5)
C4 C3 C2 120.2(5)
C3 C4 C5 119.3(5)
C6 C5 C4 119.6(5)
C5 C6 C1 122.4(5)
C8 C7 C11 107.4(4)
C8 C7 C12 126.3(4)
C11 C7 C12 126.1(4)
C8 C7 Ru1 70.8(2)
C11 C7 Ru1 71.4(2)
C12 C7 Ru1 127.4(3)
C7 C8 C9 108.8(4)
C7 C8 C13 125.8(4)
C9 C8 C13 125.3(4)
C7 C8 Ru1 70.4(2)
C9 C8 Ru1 71.9(2)
C13 C8 Ru1 127.1(3)
C10 C9 C8 107.6(4)
C10 C9 C14 126.8(4)
C8 C9 C14 125.1(4)
C10 C9 Ru1 71.1(2)
C8 C9 Ru1 69.4(2)
C14 C9 Ru1 131.0(3)
C9 C10 C11 108.3(4)
C9 C10 C15 126.2(4)
C11 C10 C15 125.4(4)
C9 C10 Ru1 70.8(2)
C11 C10 Ru1 70.1(2)
C15 C10 Ru1 127.1(3)
C10 C11 C7 107.9(4)
C10 C11 C16 125.2(4)
C7 C11 C16 126.6(4)
C10 C11 Ru1 71.5(2)
C7 C11 Ru1 69.6(2)
C16 C11 Ru1 128.7(3)
C21 C17 C18 108.2(4)
C21 C17 C22 127.5(5)
C18 C17 C22 124.1(4)
C21 C17 Ru2 70.8(2)
C18 C17 Ru2 69.3(2)
C22 C17 Ru2 129.9(3)
C17 C18 C19 107.2(4)
C17 C18 C23 125.2(4)
C19 C18 C23 127.1(4)
C17 C18 Ru2 72.3(2)
C19 C18 Ru2 70.3(2)
C23 C18 Ru2 129.0(3)
C20 C19 C18 108.1(4)
C20 C19 C24 126.1(4)
C18 C19 C24 125.5(4)
C20 C19 Ru2 71.8(2)
C18 C19 Ru2 70.5(2)
C24 C19 Ru2 127.4(3)
C19 C20 C21 108.0(4)
C19 C20 C25 125.5(4)
C21 C20 C25 126.1(4)
C19 C20 Ru2 70.4(2)
C21 C20 Ru2 71.2(2)
C25 C20 Ru2 129.8(3)
C17 C21 C20 108.4(4)
C17 C21 C26 125.7(4)
C20 C21 C26 125.7(4)
C17 C21 Ru2 71.7(2)
C20 C21 Ru2 70.4(2)
C26 C21 Ru2 128.1(4)
C28 C27 C31 106.5(4)
C28 C27 C32 127.8(5)
C31 C27 C32 125.5(5)
C28 C27 Ir1 71.2(2)
C31 C27 Ir1 69.7(2)
C32 C27 Ir1 127.6(3)
C27 C28 C29 107.6(4)
C27 C28 C33 125.4(5)
C29 C28 C33 126.5(5)
C27 C28 Ir1 71.2(2)
C29 C28 Ir1 73.2(2)
C33 C28 Ir1 127.8(3)
C30 C29 C28 108.5(4)
C30 C29 C34 125.0(5)
C28 C29 C34 126.3(5)
C30 C29 Ir1 72.4(2)
C28 C29 Ir1 69.3(2)
C34 C29 Ir1 127.7(3)
C29 C30 C31 108.6(5)
C29 C30 C35 126.0(6)
C31 C30 C35 125.3(5)
C29 C30 Ir1 71.8(3)
C31 C30 Ir1 68.4(3)
C35 C30 Ir1 128.8(3)
C30 C31 C27 108.6(4)
C30 C31 C36 125.4(5)
C27 C31 C36 125.3(5)
C30 C31 Ir1 75.1(3)
C27 C31 Ir1 71.8(2)
C36 C31 Ir1 126.7(3)

loop_
_geom_bond_atom_site_label_1
_geom_bond_atom_site_label_2
_geom_bond_distance
Ir1 C31 2.191(4)
Ir1 C28 2.218(4)
Ir1 C27 2.218(4)
Ir1 Si1 2.2658(11)
Ir1 C29 2.270(4)
Ir1 C30 2.278(4)
Ir1 Ru2 2.9778(3)
Ir1 Ru1 2.9785(3)
Ru2 C19 2.168(4)
Ru2 C18 2.169(4)
Ru2 C20 2.186(4)
Ru2 C21 2.198(4)
Ru2 C17 2.209(4)
Ru2 Si1 2.3920(12)
Ru2 Ru1 3.0633(4)
Ru1 C7 2.156(4)
Ru1 C8 2.163(4)
Ru1 C11 2.181(4)
Ru1 C9 2.196(4)
Ru1 C10 2.200(4)
Ru1 Si1 2.4244(11)
Si1 C1 1.882(4)
C1 C2 1.389(6)
C1 C6 1.392(6)
C2 C3 1.386(7)
C3 C4 1.382(8)
C4 C5 1.389(8)
C5 C6 1.377(7)
C7 C8 1.434(6)
C7 C11 1.448(6)
C7 C12 1.501(6)
C8 C9 1.442(6)
C8 C13 1.490(6)
C9 C10 1.433(6)
C9 C14 1.502(6)
C10 C11 1.442(6)
C10 C15 1.491(6)
C11 C16 1.494(6)
C17 C21 1.417(7)
C17 C18 1.437(6)
C17 C22 1.491(6)
C18 C19 1.455(6)
C18 C23 1.489(6)
C19 C20 1.413(6)
C19 C24 1.504(6)
C20 C21 1.443(6)
C20 C25 1.493(6)
C21 C26 1.506(7)
C27 C28 1.427(7)
C27 C31 1.453(7)
C27 C32 1.488(7)
C28 C29 1.444(7)
C28 C33 1.499(7)
C29 C30 1.401(7)
C29 C34 1.504(7)
C30 C31 1.403(8)
C30 C35 1.505(8)
C31 C36 1.519(7)

loop_
_geom_torsion_atom_site_label_1
_geom_torsion_atom_site_label_2
_geom_torsion_atom_site_label_3
_geom_torsion_atom_site_label_4
_geom_torsion
C31 Ir1 Ru2 C19 109.5(16)
C28 Ir1 Ru2 C19 4.1(2)
C27 Ir1 Ru2 C19 44.8(3)
Si1 Ir1 Ru2 C19 104.64(16)
C29 Ir1 Ru2 C19 -39.5(2)
C30 Ir1 Ru2 C19 -77.3(3)
Ru1 Ir1 Ru2 C19 167.92(16)
C31 Ir1 Ru2 C18 99.0(17)
C28 Ir1 Ru2 C18 -6.4(6)
C27 Ir1 Ru2 C18 34.3(6)
Si1 Ir1 Ru2 C18 94.1(5)
C29 Ir1 Ru2 C18 -50.0(6)
C30 Ir1 Ru2 C18 -87.8(6)
Ru1 Ir1 Ru2 C18 157.4(5)
C31 Ir1 Ru2 C20 145.4(16)
C28 Ir1 Ru2 C20 39.9(2)
C27 Ir1 Ru2 C20 80.7(2)
Si1 Ir1 Ru2 C20 140.52(14)
C29 Ir1 Ru2 C20 -3.6(2)
C30 Ir1 Ru2 C20 -41.4(3)
Ru1 Ir1 Ru2 C20 -156.20(13)
C31 Ir1 Ru2 C21 -174.3(16)
C28 Ir1 Ru2 C21 80.2(2)
C27 Ir1 Ru2 C21 121.0(2)
Si1 Ir1 Ru2 C21 -179.20(14)
C29 Ir1 Ru2 C21 36.7(2)
C30 Ir1 Ru2 C21 -1.1(3)
Ru1 Ir1 Ru2 C21 -115.92(14)
C31 Ir1 Ru2 C17 -147.5(16)
C28 Ir1 Ru2 C17 107.0(3)
C27 Ir1 Ru2 C17 147.8(3)
Si1 Ir1 Ru2 C17 -152.4(2)
C29 Ir1 Ru2 C17 63.4(3)
C30 Ir1 Ru2 C17 25.6(3)
Ru1 Ir1 Ru2 C17 -89.1(2)
C31 Ir1 Ru2 Si1 4.9(16)
C28 Ir1 Ru2 Si1 -100.58(16)
C27 Ir1 Ru2 Si1 -59.8(2)
C29 Ir1 Ru2 Si1 -144.13(15)
C30 Ir1 Ru2 Si1 178.1(2)
Ru1 Ir1 Ru2 Si1 63.28(3)
C31 Ir1 Ru2 Ru1 -58.4(16)
C28 Ir1 Ru2 Ru1 -163.86(15)
C27 Ir1 Ru2 Ru1 -123.1(2)
Si1 Ir1 Ru2 Ru1 -63.28(3)
C29 Ir1 Ru2 Ru1 152.59(15)
C30 Ir1 Ru2 Ru1 114.8(2)
C31 Ir1 Ru1 C7 -111.8(4)
C28 Ir1 Ru1 C7 167.4(6)
C27 Ir1 Ru1 C7 -154.2(4)
Si1 Ir1 Ru1 C7 134.9(4)
C29 Ir1 Ru1 C7 -35.4(5)
C30 Ir1 Ru1 C7 -70.8(4)
Ru2 Ir1 Ru1 C7 72.9(4)
C31 Ir1 Ru1 C8 16.3(3)
C28 Ir1 Ru1 C8 -64.5(6)
C27 Ir1 Ru1 C8 -26.0(3)
Si1 Ir1 Ru1 C8 -96.9(3)
C29 Ir1 Ru1 C8 92.7(4)
C30 Ir1 Ru1 C8 57.3(3)
Ru2 Ir1 Ru1 C8 -159.0(3)
C31 Ir1 Ru1 C11 -88.6(2)
C28 Ir1 Ru1 C11 -169.4(5)
C27 Ir1 Ru1 C11 -131.0(2)
Si1 Ir1 Ru1 C11 158.09(14)
C29 Ir1 Ru1 C11 -12.3(3)
C30 Ir1 Ru1 C11 -47.6(2)
Ru2 Ir1 Ru1 C11 96.02(13)
C31 Ir1 Ru1 C9 -10.6(2)
C28 Ir1 Ru1 C9 -91.4(5)
C27 Ir1 Ru1 C9 -53.0(2)
Si1 Ir1 Ru1 C9 -123.84(14)
C29 Ir1 Ru1 C9 65.8(3)
C30 Ir1 Ru1 C9 30.4(2)
Ru2 Ir1 Ru1 C9 174.09(14)
C31 Ir1 Ru1 C10 -50.1(2)
C28 Ir1 Ru1 C10 -130.9(5)
C27 Ir1 Ru1 C10 -92.5(2)
Si1 Ir1 Ru1 C10 -163.37(12)
C29 Ir1 Ru1 C10 26.2(3)
C30 Ir1 Ru1 C10 -9.1(2)
Ru2 Ir1 Ru1 C10 134.56(12)
C31 Ir1 Ru1 Si1 113.28(17)
C28 Ir1 Ru1 Si1 32.5(5)
C27 Ir1 Ru1 Si1 70.89(19)
C29 Ir1 Ru1 Si1 -170.4(3)
C30 Ir1 Ru1 Si1 154.26(19)
Ru2 Ir1 Ru1 Si1 -62.06(4)
C31 Ir1 Ru1 Ru2 175.34(17)
C28 Ir1 Ru1 Ru2 94.5(5)
C27 Ir1 Ru1 Ru2 132.95(18)
Si1 Ir1 Ru1 Ru2 62.06(4)
C29 Ir1 Ru1 Ru2 -108.3(3)
C30 Ir1 Ru1 Ru2 -143.67(18)
C19 Ru2 Ru1 C7 69.6(5)
C18 Ru2 Ru1 C7 25.5(2)
C20 Ru2 Ru1 C7 -98.7(3)
C21 Ru2 Ru1 C7 -59.03(19)
C17 Ru2 Ru1 C7 -16.59(19)
Si1 Ru2 Ru1 C7 139.44(13)
Ir1 Ru2 Ru1 C7 -161.24(13)
C19 Ru2 Ru1 C8 35.8(6)
C18 Ru2 Ru1 C8 -8.3(3)
C20 Ru2 Ru1 C8 -132.5(3)
C21 Ru2 Ru1 C8 -92.9(2)
C17 Ru2 Ru1 C8 -50.4(2)
Si1 Ru2 Ru1 C8 105.6(2)
Ir1 Ru2 Ru1 C8 164.9(2)
C19 Ru2 Ru1 C11 112.1(5)
C18 Ru2 Ru1 C11 67.9(2)
C20 Ru2 Ru1 C11 -56.2(3)
C21 Ru2 Ru1 C11 -16.61(19)
C17 Ru2 Ru1 C11 25.83(18)
Si1 Ru2 Ru1 C11 -178.13(12)
Ir1 Ru2 Ru1 C11 -118.81(11)
C19 Ru2 Ru1 C9 151.2(13)
C18 Ru2 Ru1 C9 107.1(12)
C20 Ru2 Ru1 C9 -17.1(12)
C21 Ru2 Ru1 C9 22.6(12)
C17 Ru2 Ru1 C9 65.0(12)
Si1 Ru2 Ru1 C9 -139.0(12)
Ir1 Ru2 Ru1 C9 -79.6(12)
C19 Ru2 Ru1 C10 148.2(5)
C18 Ru2 Ru1 C10 104.0(2)
C20 Ru2 Ru1 C10 -20.2(3)
C21 Ru2 Ru1 C10 19.5(2)
C17 Ru2 Ru1 C10 61.9(2)
Si1 Ru2 Ru1 C10 -142.04(15)
Ir1 Ru2 Ru1 C10 -82.72(15)
C19 Ru2 Ru1 Si1 -69.8(5)
C18 Ru2 Ru1 Si1 -113.95(17)
C20 Ru2 Ru1 Si1 121.9(3)
C21 Ru2 Ru1 Si1 161.53(15)
C17 Ru2 Ru1 Si1 -156.03(14)
Ir1 Ru2 Ru1 Si1 59.32(3)
C19 Ru2 Ru1 Ir1 -129.1(5)
C18 Ru2 Ru1 Ir1 -173.27(17)
C20 Ru2 Ru1 Ir1 62.6(3)
C21 Ru2 Ru1 Ir1 102.21(15)
C17 Ru2 Ru1 Ir1 144.65(14)
Si1 Ru2 Ru1 Ir1 -59.32(3)
C31 Ir1 Si1 C1 45.4(2)
C28 Ir1 Si1 C1 -27.5(2)
C27 Ir1 Si1 C1 9.9(2)
C29 Ir1 Si1 C1 -43.8(3)
C30 Ir1 Si1 C1 47.8(4)
Ru2 Ir1 Si1 C1 -135.12(18)
Ru1 Ir1 Si1 C1 144.15(18)
C31 Ir1 Si1 Ru2 -179.50(16)
C28 Ir1 Si1 Ru2 107.61(14)
C27 Ir1 Si1 Ru2 145.05(15)
C29 Ir1 Si1 Ru2 91.3(2)
C30 Ir1 Si1 Ru2 -177.1(3)
Ru1 Ir1 Si1 Ru2 -80.73(3)
C31 Ir1 Si1 Ru1 -98.77(16)
C28 Ir1 Si1 Ru1 -171.65(14)
C27 Ir1 Si1 Ru1 -134.21(15)
C29 Ir1 Si1 Ru1 172.1(2)
C30 Ir1 Si1 Ru1 -96.4(3)
Ru2 Ir1 Si1 Ru1 80.73(3)
C19 Ru2 Si1 C1 17.7(2)
C18 Ru2 Si1 C1 -31.6(2)
C20 Ru2 Si1 C1 65.2(3)
C21 Ru2 Si1 C1 133.7(5)
C17 Ru2 Si1 C1 -85.1(3)
Ir1 Ru2 Si1 C1 131.07(18)
Ru1 Ru2 Si1 C1 -148.46(18)
C19 Ru2 Si1 Ir1 -113.42(14)
C18 Ru2 Si1 Ir1 -162.70(14)
C20 Ru2 Si1 Ir1 -65.88(19)
C21 Ru2 Si1 Ir1 2.7(5)
C17 Ru2 Si1 Ir1 143.9(3)
Ru1 Ru2 Si1 Ir1 80.47(3)
C19 Ru2 Si1 Ru1 166.11(14)
C18 Ru2 Si1 Ru1 116.83(15)
C20 Ru2 Si1 Ru1 -146.35(19)
C21 Ru2 Si1 Ru1 -77.8(5)
C17 Ru2 Si1 Ru1 63.4(3)
Ir1 Ru2 Si1 Ru1 -80.47(3)
C7 Ru1 Si1 C1 66.0(3)
C8 Ru1 Si1 C1 11.5(3)
C11 Ru1 Si1 C1 149.3(4)
C9 Ru1 Si1 C1 -41.0(3)
C10 Ru1 Si1 C1 -99.6(3)
Ir1 Ru1 Si1 C1 -135.0(2)
Ru2 Ru1 Si1 C1 143.8(2)
C7 Ru1 Si1 Ir1 -159.0(2)
C8 Ru1 Si1 Ir1 146.44(16)
C11 Ru1 Si1 Ir1 -75.8(3)
C9 Ru1 Si1 Ir1 94.00(16)
C10 Ru1 Si1 Ir1 35.4(3)
Ru2 Ru1 Si1 Ir1 -81.26(3)
C7 Ru1 Si1 Ru2 -77.8(2)
C8 Ru1 Si1 Ru2 -132.29(16)
C11 Ru1 Si1 Ru2 5.5(3)
C9 Ru1 Si1 Ru2 175.27(16)
C10 Ru1 Si1 Ru2 116.6(2)
Ir1 Ru1 Si1 Ru2 81.26(3)
Ir1 Si1 C1 C2 -102.9(4)
Ru2 Si1 C1 C2 145.5(3)
Ru1 Si1 C1 C2 16.6(5)
Ir1 Si1 C1 C6 79.0(4)
Ru2 Si1 C1 C6 -32.6(4)
Ru1 Si1 C1 C6 -161.5(3)
C6 C1 C2 C3 0.4(7)
Si1 C1 C2 C3 -177.8(4)
C1 C2 C3 C4 0.0(7)
C2 C3 C4 C5 -1.2(8)
C3 C4 C5 C6 2.0(8)
C4 C5 C6 C1 -1.7(8)
C2 C1 C6 C5 0.5(7)
Si1 C1 C6 C5 178.7(4)
C11 Ru1 C7 C8 116.8(4)
C9 Ru1 C7 C8 37.3(3)
C10 Ru1 C7 C8 79.5(3)
Si1 Ru1 C7 C8 -93.1(3)
Ir1 Ru1 C7 C8 147.5(3)
Ru2 Ru1 C7 C8 -148.4(2)
C8 Ru1 C7 C11 -116.8(4)
C9 Ru1 C7 C11 -79.5(3)
C10 Ru1 C7 C11 -37.3(2)
Si1 Ru1 C7 C11 150.2(2)
Ir1 Ru1 C7 C11 30.8(5)
Ru2 Ru1 C7 C11 94.9(2)
C8 Ru1 C7 C12 121.6(5)
C11 Ru1 C7 C12 -121.6(5)
C9 Ru1 C7 C12 158.9(5)
C10 Ru1 C7 C12 -158.9(5)
Si1 Ru1 C7 C12 28.5(5)
Ir1 Ru1 C7 C12 -90.9(5)
Ru2 Ru1 C7 C12 -26.8(4)
C11 C7 C8 C9 0.5(4)
C12 C7 C8 C9 175.1(4)
Ru1 C7 C8 C9 -62.0(3)
C11 C7 C8 C13 -175.4(4)
C12 C7 C8 C13 -0.7(7)
Ru1 C7 C8 C13 122.1(4)
C11 C7 C8 Ru1 62.5(3)
C12 C7 C8 Ru1 -122.9(4)
C11 Ru1 C8 C7 -38.4(2)
C9 Ru1 C8 C7 -118.4(4)
C10 Ru1 C8 C7 -81.2(3)
Si1 Ru1 C8 C7 128.0(2)
Ir1 Ru1 C8 C7 -157.4(2)
Ru2 Ru1 C8 C7 54.0(3)
C7 Ru1 C8 C9 118.4(4)
C11 Ru1 C8 C9 80.0(3)
C10 Ru1 C8 C9 37.2(2)
Si1 Ru1 C8 C9 -113.6(2)
Ir1 Ru1 C8 C9 -38.9(4)
Ru2 Ru1 C8 C9 172.46(19)
C7 Ru1 C8 C13 -120.6(5)
C11 Ru1 C8 C13 -159.0(5)
C9 Ru1 C8 C13 121.0(5)
C10 Ru1 C8 C13 158.2(5)
Si1 Ru1 C8 C13 7.4(5)
Ir1 Ru1 C8 C13 82.1(5)
Ru2 Ru1 C8 C13 -66.5(5)
C7 C8 C9 C10 -0.2(4)
C13 C8 C9 C10 175.7(4)
Ru1 C8 C9 C10 -61.2(3)
C7 C8 C9 C14 -172.6(4)
C13 C8 C9 C14 3.3(7)
Ru1 C8 C9 C14 126.4(4)
C7 C8 C9 Ru1 61.0(3)
C13 C8 C9 Ru1 -123.1(4)
C7 Ru1 C9 C10 80.5(2)
C8 Ru1 C9 C10 118.0(3)
C11 Ru1 C9 C10 37.2(2)
Si1 Ru1 C9 C10 -139.22(19)
Ir1 Ru1 C9 C10 -80.1(2)
Ru2 Ru1 C9 C10 -3.4(13)
C7 Ru1 C9 C8 -37.4(2)
C11 Ru1 C9 C8 -80.8(3)
C10 Ru1 C9 C8 -118.0(3)
Si1 Ru1 C9 C8 102.8(2)
Ir1 Ru1 C9 C8 161.9(2)
Ru2 Ru1 C9 C8 -121.4(11)
C7 Ru1 C9 C14 -156.6(5)
C8 Ru1 C9 C14 -119.2(5)
C11 Ru1 C9 C14 160.1(5)
C10 Ru1 C9 C14 122.8(5)
Si1 Ru1 C9 C14 -16.4(5)
Ir1 Ru1 C9 C14 42.8(5)
Ru2 Ru1 C9 C14 119.4(11)
C8 C9 C10 C11 -0.2(4)
C14 C9 C10 C11 172.0(4)
Ru1 C9 C10 C11 -60.3(3)
C8 C9 C10 C15 -177.4(4)
C14 C9 C10 C15 -5.2(6)
Ru1 C9 C10 C15 122.5(4)
C8 C9 C10 Ru1 60.2(3)
C14 C9 C10 Ru1 -127.7(4)
C7 Ru1 C10 C9 -80.9(3)
C8 Ru1 C10 C9 -37.7(2)
C11 Ru1 C10 C9 -118.7(3)
Si1 Ru1 C10 C9 89.5(3)
Ir1 Ru1 C10 C9 116.5(2)
Ru2 Ru1 C10 C9 179.55(17)
C7 Ru1 C10 C11 37.8(2)
C8 Ru1 C10 C11 81.0(3)
C9 Ru1 C10 C11 118.7(3)
Si1 Ru1 C10 C11 -151.8(2)
Ir1 Ru1 C10 C11 -124.8(2)
Ru2 Ru1 C10 C11 -61.7(3)
C7 Ru1 C10 C15 157.7(4)
C8 Ru1 C10 C15 -159.1(4)
C11 Ru1 C10 C15 119.9(5)
C9 Ru1 C10 C15 -121.4(5)
Si1 Ru1 C10 C15 -31.8(5)
Ir1 Ru1 C10 C15 -4.9(4)
Ru2 Ru1 C10 C15 58.2(4)
C9 C10 C11 C7 0.5(4)
C15 C10 C11 C7 177.7(4)
Ru1 C10 C11 C7 -60.3(3)
C9 C10 C11 C16 -174.5(4)
C15 C10 C11 C16 2.8(6)
Ru1 C10 C11 C16 124.8(4)
C9 C10 C11 Ru1 60.8(3)
C15 C10 C11 Ru1 -122.0(4)
C8 C7 C11 C10 -0.6(4)
C12 C7 C11 C10 -175.3(4)
Ru1 C7 C11 C10 61.5(3)
C8 C7 C11 C16 174.3(4)
C12 C7 C11 C16 -0.4(7)
Ru1 C7 C11 C16 -123.6(4)
C8 C7 C11 Ru1 -62.1(3)
C12 C7 C11 Ru1 123.2(4)
C7 Ru1 C11 C10 -118.1(4)
C8 Ru1 C11 C10 -79.8(3)
C9 Ru1 C11 C10 -36.8(2)
Si1 Ru1 C11 C10 135.0(3)
Ir1 Ru1 C11 C10 73.0(3)
Ru2 Ru1 C11 C10 139.5(2)
C8 Ru1 C11 C7 38.2(3)
C9 Ru1 C11 C7 81.3(3)
C10 Ru1 C11 C7 118.1(4)
Si1 Ru1 C11 C7 -106.9(4)
Ir1 Ru1 C11 C7 -169.0(2)
Ru2 Ru1 C11 C7 -102.4(2)
C7 Ru1 C11 C16 121.2(5)
C8 Ru1 C11 C16 159.4(4)
C9 Ru1 C11 C16 -157.6(4)
C10 Ru1 C11 C16 -120.7(5)
Si1 Ru1 C11 C16 14.2(6)
Ir1 Ru1 C11 C16 -47.8(4)
Ru2 Ru1 C11 C16 18.8(4)
C19 Ru2 C17 C21 80.0(3)
C18 Ru2 C17 C21 119.0(4)
C20 Ru2 C17 C21 37.7(3)
Si1 Ru2 C17 C21 -164.0(3)
Ir1 Ru2 C17 C21 -41.7(4)
Ru1 Ru2 C17 C21 -113.6(3)
C19 Ru2 C17 C18 -39.0(2)
C20 Ru2 C17 C18 -81.3(3)
C21 Ru2 C17 C18 -119.0(4)
Si1 Ru2 C17 C18 77.1(4)
Ir1 Ru2 C17 C18 -160.61(19)
Ru1 Ru2 C17 C18 127.4(2)
C19 Ru2 C17 C22 -156.8(5)
C18 Ru2 C17 C22 -117.8(6)
C20 Ru2 C17 C22 160.9(5)
C21 Ru2 C17 C22 123.3(6)
Si1 Ru2 C17 C22 -40.7(7)
Ir1 Ru2 C17 C22 81.6(5)
Ru1 Ru2 C17 C22 9.6(5)
C21 C17 C18 C19 1.7(5)
C22 C17 C18 C19 -173.0(4)
Ru2 C17 C18 C19 62.1(3)
C21 C17 C18 C23 173.9(4)
C22 C17 C18 C23 -0.8(7)
Ru2 C17 C18 C23 -125.7(4)
C21 C17 C18 Ru2 -60.4(3)
C22 C17 C18 Ru2 124.9(4)
C19 Ru2 C18 C17 116.3(4)
C20 Ru2 C18 C17 79.3(3)
C21 Ru2 C18 C17 36.4(3)
Si1 Ru2 C18 C17 -147.9(2)
Ir1 Ru2 C18 C17 129.4(5)
Ru1 Ru2 C18 C17 -77.2(3)
C20 Ru2 C18 C19 -37.0(3)
C21 Ru2 C18 C19 -79.9(3)
C17 Ru2 C18 C19 -116.3(4)
Si1 Ru2 C18 C19 95.8(3)
Ir1 Ru2 C18 C19 13.1(7)
Ru1 Ru2 C18 C19 166.5(2)
C19 Ru2 C18 C23 -122.3(5)
C20 Ru2 C18 C23 -159.4(5)
C21 Ru2 C18 C23 157.8(5)
C17 Ru2 C18 C23 121.4(5)
Si1 Ru2 C18 C23 -26.6(5)
Ir1 Ru2 C18 C23 -109.2(6)
Ru1 Ru2 C18 C23 44.2(5)
C17 C18 C19 C20 -1.1(5)
C23 C18 C19 C20 -173.2(4)
Ru2 C18 C19 C20 62.3(3)
C17 C18 C19 C24 174.0(4)
C23 C18 C19 C24 2.0(7)
Ru2 C18 C19 C24 -122.5(4)
C17 C18 C19 Ru2 -63.4(3)
C23 C18 C19 Ru2 124.6(5)
C18 Ru2 C19 C20 -117.7(4)
C21 Ru2 C19 C20 -37.7(3)
C17 Ru2 C19 C20 -79.6(3)
Si1 Ru2 C19 C20 126.7(2)
Ir1 Ru2 C19 C20 66.0(3)
Ru1 Ru2 C19 C20 -171.7(4)
C20 Ru2 C19 C18 117.7(4)
C21 Ru2 C19 C18 80.0(3)
C17 Ru2 C19 C18 38.1(3)
Si1 Ru2 C19 C18 -115.6(2)
Ir1 Ru2 C19 C18 -176.3(2)
Ru1 Ru2 C19 C18 -54.1(7)
C18 Ru2 C19 C24 120.3(5)
C20 Ru2 C19 C24 -122.0(5)
C21 Ru2 C19 C24 -159.7(5)
C17 Ru2 C19 C24 158.4(5)
Si1 Ru2 C19 C24 4.8(5)
Ir1 Ru2 C19 C24 -56.0(4)
Ru1 Ru2 C19 C24 66.3(7)
C18 C19 C20 C21 0.2(5)
C24 C19 C20 C21 -174.9(4)
Ru2 C19 C20 C21 61.6(3)
C18 C19 C20 C25 173.1(4)
C24 C19 C20 C25 -2.1(7)
Ru2 C19 C20 C25 -125.5(4)
C18 C19 C20 Ru2 -61.4(3)
C24 C19 C20 Ru2 123.4(5)
C18 Ru2 C20 C19 38.3(2)
C21 Ru2 C20 C19 117.9(4)
C17 Ru2 C20 C19 81.1(3)
Si1 Ru2 C20 C19 -85.8(3)
Ir1 Ru2 C20 C19 -131.3(2)
Ru1 Ru2 C20 C19 176.0(2)
C19 Ru2 C20 C21 -117.9(4)
C18 Ru2 C20 C21 -79.6(3)
C17 Ru2 C20 C21 -36.8(3)
Si1 Ru2 C20 C21 156.3(2)
Ir1 Ru2 C20 C21 110.8(2)
Ru1 Ru2 C20 C21 58.1(4)
C19 Ru2 C20 C25 120.3(6)
C18 Ru2 C20 C25 158.7(5)
C21 Ru2 C20 C25 -121.8(6)
C17 Ru2 C20 C25 -158.6(5)
Si1 Ru2 C20 C25 34.5(6)
Ir1 Ru2 C20 C25 -11.0(5)
Ru1 Ru2 C20 C25 -63.7(6)
C18 C17 C21 C20 -1.5(5)
C22 C17 C21 C20 172.9(4)
Ru2 C17 C21 C20 -61.1(3)
C18 C17 C21 C26 -176.2(4)
C22 C17 C21 C26 -1.8(8)
Ru2 C17 C21 C26 124.3(5)
C18 C17 C21 Ru2 59.5(3)
C22 C17 C21 Ru2 -126.0(5)
C19 C20 C21 C17 0.8(5)
C25 C20 C21 C17 -172.0(4)
Ru2 C20 C21 C17 61.9(3)
C19 C20 C21 C26 175.5(4)
C25 C20 C21 C26 2.7(7)
Ru2 C20 C21 C26 -123.4(5)
C19 C20 C21 Ru2 -61.1(3)
C25 C20 C21 Ru2 126.1(5)
C19 Ru2 C21 C17 -81.0(3)
C18 Ru2 C21 C17 -37.2(3)
C20 Ru2 C21 C17 -118.2(4)
Si1 Ru2 C21 C17 155.1(4)
Ir1 Ru2 C21 C17 157.3(2)
Ru1 Ru2 C21 C17 88.4(3)
C19 Ru2 C21 C20 37.2(3)
C18 Ru2 C21 C20 81.0(3)
C17 Ru2 C21 C20 118.2(4)
Si1 Ru2 C21 C20 -86.8(5)
Ir1 Ru2 C21 C20 -84.5(3)
Ru1 Ru2 C21 C20 -153.5(2)
C19 Ru2 C21 C26 157.6(5)
C18 Ru2 C21 C26 -158.6(5)
C20 Ru2 C21 C26 120.4(5)
C17 Ru2 C21 C26 -121.4(6)
Si1 Ru2 C21 C26 33.7(8)
Ir1 Ru2 C21 C26 35.9(5)
Ru1 Ru2 C21 C26 -33.0(5)
C31 Ir1 C27 C28 116.5(4)
Si1 Ir1 C27 C28 -115.0(3)
C29 Ir1 C27 C28 38.3(3)
C30 Ir1 C27 C28 79.1(3)
Ru2 Ir1 C27 C28 -70.7(3)
Ru1 Ir1 C27 C28 -165.5(2)
C28 Ir1 C27 C31 -116.5(4)
Si1 Ir1 C27 C31 128.5(3)
C29 Ir1 C27 C31 -78.1(3)
C30 Ir1 C27 C31 -37.3(3)
Ru2 Ir1 C27 C31 172.8(2)
Ru1 Ir1 C27 C31 78.0(3)
C31 Ir1 C27 C32 -119.8(7)
C28 Ir1 C27 C32 123.8(7)
Si1 Ir1 C27 C32 8.8(6)
C29 Ir1 C27 C32 162.1(6)
C30 Ir1 C27 C32 -157.1(6)
Ru2 Ir1 C27 C32 53.0(6)
Ru1 Ir1 C27 C32 -41.7(6)
C31 C27 C28 C29 -3.5(4)
C32 C27 C28 C29 171.8(4)
Ir1 C27 C28 C29 -64.7(3)
C31 C27 C28 C33 -175.3(4)
C32 C27 C28 C33 0.1(7)
Ir1 C27 C28 C33 123.6(4)
C31 C27 C28 Ir1 61.2(3)
C32 C27 C28 Ir1 -123.5(5)
C31 Ir1 C28 C27 -38.6(3)
Si1 Ir1 C28 C27 77.3(3)
C29 Ir1 C28 C27 -115.8(4)
C30 Ir1 C28 C27 -80.0(3)
Ru2 Ir1 C28 C27 136.0(2)
Ru1 Ir1 C28 C27 49.1(6)
C31 Ir1 C28 C29 77.2(3)
C27 Ir1 C28 C29 115.8(4)
Si1 Ir1 C28 C29 -166.9(2)
C30 Ir1 C28 C29 35.8(3)
Ru2 Ir1 C28 C29 -108.2(2)
Ru1 Ir1 C28 C29 164.9(4)
C31 Ir1 C28 C33 -159.4(6)
C27 Ir1 C28 C33 -120.7(7)
Si1 Ir1 C28 C33 -43.4(6)
C29 Ir1 C28 C33 123.5(7)
C30 Ir1 C28 C33 159.3(6)
Ru2 Ir1 C28 C33 15.3(6)
Ru1 Ir1 C28 C33 -71.6(8)
C27 C28 C29 C30 1.3(5)
C33 C28 C29 C30 173.0(4)
Ir1 C28 C29 C30 -62.1(3)
C27 C28 C29 C34 -174.3(4)
C33 C28 C29 C34 -2.7(7)
Ir1 C28 C29 C34 122.3(5)
C27 C28 C29 Ir1 63.4(3)
C33 C28 C29 Ir1 -125.0(4)
C31 Ir1 C29 C30 36.2(3)
C28 Ir1 C29 C30 118.5(4)
C27 Ir1 C29 C30 80.1(3)
Si1 Ir1 C29 C30 143.2(3)
Ru2 Ir1 C29 C30 -146.7(3)
Ru1 Ir1 C29 C30 -52.5(5)
C31 Ir1 C29 C28 -82.3(3)
C27 Ir1 C29 C28 -38.4(3)
Si1 Ir1 C29 C28 24.7(4)
C30 Ir1 C29 C28 -118.5(4)
Ru2 Ir1 C29 C28 94.8(3)
Ru1 Ir1 C29 C28 -171.0(2)
C31 Ir1 C29 C34 157.2(6)
C28 Ir1 C29 C34 -120.5(6)
C27 Ir1 C29 C34 -158.9(6)
Si1 Ir1 C29 C34 -95.8(5)
C30 Ir1 C29 C34 121.0(6)
Ru2 Ir1 C29 C34 -25.7(6)
Ru1 Ir1 C29 C34 68.5(6)
C28 C29 C30 C31 1.5(5)
C34 C29 C30 C31 177.3(4)
Ir1 C29 C30 C31 -58.6(3)
C28 C29 C30 C35 -174.7(4)
C34 C29 C30 C35 1.0(7)
Ir1 C29 C30 C35 125.1(5)
C28 C29 C30 Ir1 60.1(3)
C34 C29 C30 Ir1 -124.1(5)
C31 Ir1 C30 C29 -119.5(4)
C28 Ir1 C30 C29 -37.4(3)
C27 Ir1 C30 C29 -80.2(3)
Si1 Ir1 C30 C29 -122.9(4)
Ru2 Ir1 C30 C29 61.5(4)
Ru1 Ir1 C30 C29 156.3(2)
C28 Ir1 C30 C31 82.1(3)
C27 Ir1 C30 C31 39.4(3)
Si1 Ir1 C30 C31 -3.4(5)
C29 Ir1 C30 C31 119.5(4)
Ru2 Ir1 C30 C31 -179.0(2)
Ru1 Ir1 C30 C31 -84.2(3)
C31 Ir1 C30 C35 118.6(7)
C28 Ir1 C30 C35 -159.3(7)
C27 Ir1 C30 C35 157.9(7)
Si1 Ir1 C30 C35 115.2(6)
C29 Ir1 C30 C35 -121.9(7)
Ru2 Ir1 C30 C35 -60.4(7)
Ru1 Ir1 C30 C35 34.4(7)
C29 C30 C31 C27 -3.8(5)
C35 C30 C31 C27 172.5(4)
Ir1 C30 C31 C27 -64.5(3)
C29 C30 C31 C36 -174.6(4)
C35 C30 C31 C36 1.7(7)
Ir1 C30 C31 C36 124.7(4)
C29 C30 C31 Ir1 60.7(3)
C35 C30 C31 Ir1 -123.0(5)
C28 C27 C31 C30 4.5(4)
C32 C27 C31 C30 -171.0(4)
Ir1 C27 C31 C30 66.7(3)
C28 C27 C31 C36 175.4(4)
C32 C27 C31 C36 -0.1(7)
Ir1 C27 C31 C36 -122.5(4)
C28 C27 C31 Ir1 -62.1(3)
C32 C27 C31 Ir1 122.4(4)
C28 Ir1 C31 C30 -78.1(3)
C27 Ir1 C31 C30 -115.8(4)
Si1 Ir1 C31 C30 178.6(2)
C29 Ir1 C31 C30 -35.5(3)
Ru2 Ir1 C31 C30 174.0(14)
Ru1 Ir1 C31 C30 117.7(3)
C28 Ir1 C31 C27 37.7(3)
Si1 Ir1 C31 C27 -65.7(3)
C29 Ir1 C31 C27 80.2(3)
C30 Ir1 C31 C27 115.8(4)
Ru2 Ir1 C31 C27 -70.3(16)
Ru1 Ir1 C31 C27 -126.5(2)
C28 Ir1 C31 C36 158.6(6)
C27 Ir1 C31 C36 120.9(7)
Si1 Ir1 C31 C36 55.3(6)
C29 Ir1 C31 C36 -158.8(6)
C30 Ir1 C31 C36 -123.3(7)
Ru2 Ir1 C31 C36 50.7(19)
Ru1 Ir1 C31 C36 -5.6(6)
